data_4133016
loop_
_publ_author_name
'Faizova, Radmila'
'Scopelliti, Rosario'
'Chauvin, Anne-Sophie'
'Mazzanti, Marinella'

_publ_section_title
;
 Synthesis and Characterization of a Water Stable Uranyl(V) Complex.
;
_journal_issue 42
_journal_name_full 'Journal of the American Chemical Society'
_journal_page_first 13554
_journal_page_last 13557
_journal_paper_doi 10.1021/jacs.8b07885
_journal_volume 140
_journal_year 2018
_chemical_formula_moiety 'C16 H15 D2 N3 O7 U, 4(D2 O)'
_chemical_formula_sum 'C16 H15 D10 N3 O11 U'
_chemical_formula_weight 683.48
_space_group_crystal_system triclinic
_space_group_IT_number 2
_space_group_name_Hall '-P 1'
_space_group_name_H-M_alt 'P -1'
_atom_sites_solution_hydrogens mixed
_atom_sites_solution_primary dual
_atom_sites_solution_secondary difmap
_audit_creation_method SHELXL-2018/3
_cell_angle_alpha 67.959(7)
_cell_angle_beta 81.512(10)
_cell_angle_gamma 82.702(10)
_cell_formula_units_Z 2
_cell_length_a 6.8944(8)
_cell_length_b 11.1491(12)
_cell_length_c 14.7213(15)
_cell_measurement_reflns_used 74
_cell_measurement_temperature 120(2)
_cell_measurement_theta_max 22
_cell_measurement_theta_min 3
_cell_volume 1034.2(2)
_computing_cell_refinement 'Dirax/lsq (Duisenberg & Schreurs, 1989-2000)'
_computing_data_collection 'Collect (Bruker AXS BV, 1997-2004)'
_computing_data_reduction 'EvalCCD (Duisenberg & Schreurs, 1990-2000)'
_computing_molecular_graphics 'Mercury 3.10.1 (CCDC, 2018)'
_computing_publication_material 'CIFTab (Sheldrick, 2015)'
_computing_structure_refinement 'SHELXL-2018/3 (Sheldrick, 2018)'
_computing_structure_solution 'SHELXT (Sheldrick, 2015)'
_diffrn_ambient_temperature 120(2)
_diffrn_measured_fraction_theta_full 0.999
_diffrn_measured_fraction_theta_max 0.994
_diffrn_measurement_device_type 'Bruker APEX II CCD'
_diffrn_measurement_method 'phi and omega scans'
_diffrn_radiation_monochromator graphite
_diffrn_radiation_source 'sealed tube'
_diffrn_radiation_type 'Mo K\a'
_diffrn_radiation_wavelength 0.71073
_diffrn_reflns_av_R_equivalents 0.0523
_diffrn_reflns_av_unetI/netI 0.0602
_diffrn_reflns_Laue_measured_fraction_full 0.999
_diffrn_reflns_Laue_measured_fraction_max 0.994
_diffrn_reflns_limit_h_max 9
_diffrn_reflns_limit_h_min -9
_diffrn_reflns_limit_k_max 15
_diffrn_reflns_limit_k_min -15
_diffrn_reflns_limit_l_max 20
_diffrn_reflns_limit_l_min -20
_diffrn_reflns_number 17879
_diffrn_reflns_point_group_measured_fraction_full 0.999
_diffrn_reflns_point_group_measured_fraction_max 0.994
_diffrn_reflns_theta_full 25.242
_diffrn_reflns_theta_max 29.998
_diffrn_reflns_theta_min 2.885
_exptl_absorpt_coefficient_mu 7.912
_exptl_absorpt_correction_T_max 0.7460
_exptl_absorpt_correction_T_min 0.5083
_exptl_absorpt_correction_type multi-scan
_exptl_absorpt_process_details
;
SADABS-2008/1 (Bruker,2008) was used for absorption correction.
wR2(int) was 0.0990 before and 0.0695 after correction.
The Ratio of minimum to maximum transmission is 0.6814.
The \l/2 correction factor is 0.0015.
;
_exptl_crystal_colour yellow
_exptl_crystal_density_diffrn 2.195
_exptl_crystal_description prism
_exptl_crystal_F_000 644
_exptl_crystal_size_max 0.221
_exptl_crystal_size_mid 0.212
_exptl_crystal_size_min 0.195
_refine_diff_density_max 1.955
_refine_diff_density_min -2.430
_refine_diff_density_rms 0.233
_refine_ls_extinction_method none
_refine_ls_goodness_of_fit_ref 1.077
_refine_ls_hydrogen_treatment mixed
_refine_ls_matrix_type full
_refine_ls_number_parameters 316
_refine_ls_number_reflns 6005
_refine_ls_number_restraints 32
_refine_ls_restrained_S_all 1.074
_refine_ls_R_factor_all 0.0474
_refine_ls_R_factor_gt 0.0372
_refine_ls_shift/su_max 0.001
_refine_ls_shift/su_mean 0.000
_refine_ls_structure_factor_coef Fsqd
_refine_ls_weighting_details 'w=1/[\s^2^(Fo^2^)+(0.0281P)^2^+3.8466P] where P=(Fo^2^+2Fc^2^)/3'
_refine_ls_weighting_scheme calc
_refine_ls_wR_factor_gt 0.0801
_refine_ls_wR_factor_ref 0.0856
_reflns_Friedel_coverage 0.000
_reflns_number_gt 5287
_reflns_number_total 6005
_reflns_threshold_expression 'I > 2\s(I)'
_cod_data_source_file ja8b07885_si_003.cif
_cod_data_source_block rf252
_cod_database_code 4133016
_shelx_shelxl_version_number 2018/3
_shelx_space_group_comment
;
The symmetry employed for this shelxl refinement is uniquely defined
by the following loop, which should always be used as a source of
symmetry information in preference to the above space-group names.
They are only intended as comments.
;
_shelx_estimated_absorpt_t_min 0.274
_shelx_estimated_absorpt_t_max 0.308

loop_
_space_group_symop_operation_xyz
'x, y, z'
'-x, -y, -z'

loop_
_atom_site_label
_atom_site_type_symbol
_atom_site_fract_x
_atom_site_fract_y
_atom_site_fract_z
_atom_site_U_iso_or_equiv
_atom_site_adp_type
_atom_site_occupancy
_atom_site_site_symmetry_order
_atom_site_calc_flag
_atom_site_refinement_flags_posn
_atom_site_refinement_flags_adp
U1 U 0.18302(3) 0.31413(2) 0.27796(2) 0.01113(6) Uani 1 1 d . .
O1 O -0.0652(5) 0.2929(4) 0.2710(3) 0.0168(8) Uani 1 1 d . .
O2 O 0.4409(5) 0.3160(4) 0.2761(3) 0.0162(7) Uani 1 1 d . .
O3 O 0.1877(5) 0.2760(3) 0.4523(3) 0.0158(7) Uani 1 1 d . .
O4 O 0.2345(6) 0.1539(4) 0.6093(3) 0.0197(8) Uani 1 1 d . .
O5 O 0.2115(5) 0.5427(3) 0.1780(3) 0.0162(8) Uani 1 1 d . .
O6 O 0.2739(6) 0.7114(4) 0.0368(3) 0.0188(8) Uani 1 1 d . .
O7 O -0.0017(6) 0.4830(4) 0.3463(3) 0.0195(8) Uani 1 1 d D .
N1 N 0.2128(6) 0.0730(4) 0.4016(3) 0.0119(8) Uani 1 1 d . .
N2 N 0.2500(6) 0.1247(4) 0.2028(3) 0.0134(8) Uani 1 1 d . .
N3 N 0.2176(6) 0.3825(4) 0.0862(3) 0.0137(8) Uani 1 1 d . .
C1 C 0.2205(7) 0.1678(5) 0.5232(3) 0.0133(10) Uani 1 1 d . .
C2 C 0.2404(7) 0.0496(5) 0.4956(3) 0.0111(9) Uani 1 1 d . .
C3 C 0.2842(7) -0.0752(5) 0.5622(4) 0.0142(10) Uani 1 1 d . .
H3 H 0.303543 -0.088465 0.627991 0.017 Uiso 1 1 calc R U
C4 C 0.2993(7) -0.1802(5) 0.5316(4) 0.0158(10) Uani 1 1 d . .
H4 H 0.333089 -0.265723 0.575099 0.019 Uiso 1 1 calc R U
C5 C 0.2634(8) -0.1566(5) 0.4348(4) 0.0164(10) Uani 1 1 d . .
H5 H 0.269251 -0.226141 0.411864 0.020 Uiso 1 1 calc R U
C6 C 0.2189(7) -0.0292(5) 0.3729(3) 0.0127(9) Uani 1 1 d . .
C7 C 0.1668(8) 0.0024(5) 0.2711(4) 0.0173(10) Uani 1 1 d . .
H7A H 0.219037 -0.069344 0.248008 0.021 Uiso 1 1 calc R U
H7B H 0.021957 0.011681 0.271757 0.021 Uiso 1 1 calc R U
C8 C 0.1515(8) 0.1662(5) 0.1103(4) 0.0167(10) Uani 1 1 d . .
H8A H 0.190498 0.102693 0.077304 0.020 Uiso 1 1 calc R U
H8B H 0.006925 0.168742 0.126919 0.020 Uiso 1 1 calc R U
C9 C 0.2089(7) 0.2966(5) 0.0428(4) 0.0136(10) Uani 1 1 d . .
C10 C 0.2396(8) 0.3311(5) -0.0596(4) 0.0156(10) Uani 1 1 d . .
H10 H 0.238046 0.268117 -0.088465 0.019 Uiso 1 1 calc R U
C11 C 0.2726(7) 0.4598(5) -0.1187(4) 0.0179(11) Uani 1 1 d . .
H11 H 0.294095 0.485572 -0.188424 0.021 Uiso 1 1 calc R U
C12 C 0.2734(7) 0.5483(5) -0.0744(4) 0.0155(10) Uani 1 1 d . .
H12 H 0.291303 0.636908 -0.113024 0.019 Uiso 1 1 calc R U
C13 C 0.2475(7) 0.5061(5) 0.0282(4) 0.0123(9) Uani 1 1 d . .
C14 C 0.2445(7) 0.5956(5) 0.0836(4) 0.0133(10) Uani 1 1 d . .
C15 C 0.4696(8) 0.1009(6) 0.1803(4) 0.0192(11) Uani 1 1 d . .
H15A H 0.527422 0.061577 0.243658 0.023 Uiso 1 1 calc R U
H15B H 0.524469 0.186097 0.144403 0.023 Uiso 1 1 calc R U
C16 C 0.5378(10) 0.0153(6) 0.1207(5) 0.0279(13) Uani 1 1 d . .
H16A H 0.508738 0.061628 0.052415 0.042 Uiso 1 1 calc R U
H16B H 0.468986 -0.064499 0.149183 0.042 Uiso 1 1 calc R U
H16C H 0.679875 -0.006754 0.121859 0.042 Uiso 1 1 calc R U
O9 O 0.2951(6) 0.5073(4) 0.4840(3) 0.0243(9) Uani 1 1 d D .
O8 O 0.3893(7) 0.6704(4) 0.2818(3) 0.0278(10) Uani 1 1 d G .
D8A D 0.381020 0.606343 0.338357 0.042 Uiso 1 1 d G U
D8B D 0.346589 0.641559 0.241687 0.042 Uiso 1 1 d G U
O10 O 0.2009(7) 0.2780(4) 0.7397(3) 0.0233(9) Uani 1 1 d D .
O11 O -0.0349(6) 0.1055(4) 0.9078(3) 0.0240(9) Uani 1 1 d D .
D7A D -0.055(8) 0.562(3) 0.307(3) 0.010(14) Uiso 1 1 d D .
D7B D -0.056(10) 0.460(6) 0.4109(18) 0.04(2) Uiso 1 1 d D .
D9A D 0.254(10) 0.436(5) 0.478(6) 0.04(2) Uiso 1 1 d D .
D9B D 0.424(5) 0.501(8) 0.493(8) 0.07(3) Uiso 1 1 d D .
D10A D 0.218(14) 0.243(8) 0.691(5) 0.07(3) Uiso 1 1 d D .
D10B D 0.136(18) 0.225(10) 0.798(4) 0.14(6) Uiso 1 1 d D .
D11A D -0.130(9) 0.163(6) 0.922(6) 0.05(3) Uiso 1 1 d D .
D11B D 0.022(17) 0.048(10) 0.961(5) 0.15(6) Uiso 1 1 d D .

loop_
_atom_site_aniso_label
_atom_site_aniso_U_11
_atom_site_aniso_U_22
_atom_site_aniso_U_33
_atom_site_aniso_U_23
_atom_site_aniso_U_13
_atom_site_aniso_U_12
U1 0.01385(9) 0.01060(9) 0.00714(8) -0.00116(6) -0.00044(6) -0.00189(6)
O1 0.0176(18) 0.0167(18) 0.0123(17) -0.0007(14) -0.0007(14) -0.0036(14)
O2 0.0169(18) 0.0156(17) 0.0133(17) -0.0021(14) 0.0003(14) -0.0038(14)
O3 0.0228(19) 0.0119(16) 0.0092(16) 0.0000(13) -0.0005(14) -0.0019(14)
O4 0.032(2) 0.0173(18) 0.0093(17) -0.0040(14) -0.0020(15) -0.0037(16)
O5 0.0235(19) 0.0124(17) 0.0106(16) -0.0025(13) 0.0023(14) -0.0035(15)
O6 0.026(2) 0.0115(17) 0.0143(17) -0.0007(14) 0.0008(15) -0.0025(15)
O7 0.027(2) 0.0163(18) 0.0120(17) -0.0041(14) 0.0009(15) 0.0032(16)
N1 0.0110(19) 0.0094(18) 0.0116(19) -0.0002(15) 0.0008(15) -0.0013(15)
N2 0.016(2) 0.016(2) 0.0061(18) -0.0019(15) 0.0006(15) -0.0036(17)
N3 0.014(2) 0.0122(19) 0.0123(19) -0.0014(16) -0.0004(16) -0.0036(16)
C1 0.014(2) 0.016(2) 0.008(2) -0.0013(18) 0.0023(17) -0.0031(19)
C2 0.010(2) 0.015(2) 0.007(2) -0.0023(17) -0.0006(16) -0.0035(18)
C3 0.013(2) 0.016(2) 0.009(2) 0.0003(18) -0.0020(17) -0.0016(19)
C4 0.016(2) 0.012(2) 0.015(2) -0.0015(18) 0.0017(19) 0.0020(19)
C5 0.019(2) 0.015(2) 0.013(2) -0.0040(19) 0.0022(19) -0.0001(19)
C6 0.015(2) 0.012(2) 0.008(2) -0.0008(17) 0.0001(17) -0.0030(18)
C7 0.022(3) 0.015(2) 0.014(2) -0.0026(19) -0.0004(19) -0.005(2)
C8 0.026(3) 0.015(2) 0.009(2) -0.0005(18) -0.0064(19) -0.005(2)
C9 0.018(2) 0.014(2) 0.011(2) -0.0042(18) -0.0066(18) 0.0001(19)
C10 0.019(3) 0.018(2) 0.010(2) -0.0056(19) -0.0035(19) -0.001(2)
C11 0.014(2) 0.023(3) 0.012(2) -0.002(2) 0.0004(18) 0.000(2)
C12 0.014(2) 0.016(2) 0.009(2) 0.0028(18) 0.0008(18) -0.0031(19)
C13 0.010(2) 0.013(2) 0.013(2) -0.0034(18) -0.0032(17) -0.0025(18)
C14 0.011(2) 0.015(2) 0.012(2) -0.0014(18) -0.0049(17) 0.0013(18)
C15 0.013(2) 0.024(3) 0.018(3) -0.006(2) -0.0025(19) -0.001(2)
C16 0.033(3) 0.023(3) 0.027(3) -0.013(2) 0.003(3) 0.004(3)
O9 0.030(2) 0.022(2) 0.022(2) -0.0059(17) -0.0048(18) -0.0059(18)
O8 0.039(3) 0.026(2) 0.020(2) -0.0075(17) -0.0040(19) -0.0095(19)
O10 0.035(2) 0.021(2) 0.0155(19) -0.0092(16) -0.0066(17) 0.0017(18)
O11 0.026(2) 0.0165(19) 0.028(2) -0.0084(17) -0.0001(18) 0.0007(17)

loop_
_atom_type_symbol
_atom_type_description
_atom_type_scat_dispersion_real
_atom_type_scat_dispersion_imag
_atom_type_scat_source
C C 0.0033 0.0016 'International Tables Vol C Tables 4.2.6.8 and 6.1.1.4'
H H 0.0000 0.0000 'International Tables Vol C Tables 4.2.6.8 and 6.1.1.4'
D D 0.0000 0.0000 'International Tables Vol C Tables 4.2.6.8 and 6.1.1.4'
N N 0.0061 0.0033 'International Tables Vol C Tables 4.2.6.8 and 6.1.1.4'
O O 0.0106 0.0060 'International Tables Vol C Tables 4.2.6.8 and 6.1.1.4'
U U -9.6767 9.6646 'International Tables Vol C Tables 4.2.6.8 and 6.1.1.4'

loop_
_geom_angle_atom_site_label_1
_geom_angle_atom_site_label_2
_geom_angle_atom_site_label_3
_geom_angle
O2 U1 O1 170.71(18)
O2 U1 O5 82.11(15)
O1 U1 O5 102.62(15)
O2 U1 O3 82.35(15)
O1 U1 O3 103.10(15)
O5 U1 O3 110.63(12)
O2 U1 O7 110.15(16)
O1 U1 O7 79.13(16)
O5 U1 O7 62.07(12)
O3 U1 O7 61.55(12)
O2 U1 N3 91.00(15)
O1 U1 N3 84.34(15)
O5 U1 N3 62.06(13)
O3 U1 N3 170.91(13)
O7 U1 N3 115.70(13)
O2 U1 N1 87.89(15)
O1 U1 N1 88.09(15)
O5 U1 N1 168.47(13)
O3 U1 N1 62.04(13)
O7 U1 N1 116.87(12)
N3 U1 N1 124.17(14)
O2 U1 N2 89.36(16)
O1 U1 N2 81.36(16)
O5 U1 N2 123.22(12)
O3 U1 N2 123.68(12)
O7 U1 N2 160.49(14)
N3 U1 N2 62.11(13)
N1 U1 N2 62.06(13)
C1 O3 U1 128.3(3)
C14 O5 U1 128.1(3)
U1 O7 D7A 123(3)
U1 O7 D7B 121(4)
D7A O7 D7B 112(4)
C2 N1 C6 118.3(4)
C2 N1 U1 118.9(3)
C6 N1 U1 122.6(3)
C7 N2 C8 106.8(4)
C7 N2 C15 109.8(4)
C8 N2 C15 110.2(4)
C7 N2 U1 112.1(3)
C8 N2 U1 109.2(3)
C15 N2 U1 108.7(3)
C13 N3 C9 118.2(4)
C13 N3 U1 119.9(3)
C9 N3 U1 121.9(3)
O4 C1 O3 126.1(5)
O4 C1 C2 119.0(4)
O3 C1 C2 114.9(4)
N1 C2 C3 122.3(5)
N1 C2 C1 115.1(4)
C3 C2 C1 122.6(4)
C4 C3 C2 119.5(5)
C4 C3 H3 120.3
C2 C3 H3 120.3
C3 C4 C5 118.3(5)
C3 C4 H4 120.9
C5 C4 H4 120.9
C6 C5 C4 118.8(5)
C6 C5 H5 120.6
C4 C5 H5 120.6
N1 C6 C5 122.7(5)
N1 C6 C7 115.5(4)
C5 C6 C7 121.7(5)
N2 C7 C6 110.4(4)
N2 C7 H7A 109.6
C6 C7 H7A 109.6
N2 C7 H7B 109.6
C6 C7 H7B 109.6
H7A C7 H7B 108.1
C9 C8 N2 109.9(4)
C9 C8 H8A 109.7
N2 C8 H8A 109.7
C9 C8 H8B 109.7
N2 C8 H8B 109.7
H8A C8 H8B 108.2
N3 C9 C10 121.9(5)
N3 C9 C8 115.5(4)
C10 C9 C8 122.5(5)
C9 C10 C11 119.0(5)
C9 C10 H10 120.5
C11 C10 H10 120.5
C12 C11 C10 118.9(5)
C12 C11 H11 120.5
C10 C11 H11 120.5
C11 C12 C13 118.9(5)
C11 C12 H12 120.6
C13 C12 H12 120.6
N3 C13 C12 122.9(5)
N3 C13 C14 114.1(4)
C12 C13 C14 122.9(5)
O6 C14 O5 125.5(5)
O6 C14 C13 119.1(5)
O5 C14 C13 115.4(4)
N2 C15 C16 117.1(5)
N2 C15 H15A 108.0
C16 C15 H15A 108.0
N2 C15 H15B 108.0
C16 C15 H15B 108.0
H15A C15 H15B 107.3
C15 C16 H16A 109.5
C15 C16 H16B 109.5
H16A C16 H16B 109.5
C15 C16 H16C 109.5
H16A C16 H16C 109.5
H16B C16 H16C 109.5
D9A O9 D9B 115(4)
D8A O8 D8B 104.5
D10A O10 D10B 113(4)
D11A O11 D11B 114(5)

loop_
_geom_bond_atom_site_label_1
_geom_bond_atom_site_label_2
_geom_bond_distance
U1 O2 1.777(4)
U1 O1 1.780(4)
U1 O5 2.434(3)
U1 O3 2.443(4)
U1 O7 2.572(4)
U1 N3 2.615(4)
U1 N1 2.623(4)
U1 N2 2.694(5)
O3 C1 1.286(6)
O4 C1 1.234(6)
O5 C14 1.288(6)
O6 C14 1.241(6)
O7 D7A 0.92(2)
O7 D7B 0.92(2)
N1 C2 1.347(6)
N1 C6 1.350(7)
N2 C7 1.483(6)
N2 C8 1.499(6)
N2 C15 1.513(7)
N3 C13 1.345(6)
N3 C9 1.347(7)
C1 C2 1.503(7)
C2 C3 1.395(7)
C3 C4 1.391(8)
C3 H3 0.9500
C4 C5 1.402(8)
C4 H4 0.9500
C5 C6 1.393(7)
C5 H5 0.9500
C6 C7 1.493(7)
C7 H7A 0.9900
C7 H7B 0.9900
C8 C9 1.485(7)
C8 H8A 0.9900
C8 H8B 0.9900
C9 C10 1.398(7)
C10 C11 1.398(7)
C10 H10 0.9500
C11 C12 1.373(8)
C11 H11 0.9500
C12 C13 1.394(7)
C12 H12 0.9500
C13 C14 1.505(7)
C15 C16 1.515(8)
C15 H15A 0.9900
C15 H15B 0.9900
C16 H16A 0.9800
C16 H16B 0.9800
C16 H16C 0.9800
O9 D9A 0.92(2)
O9 D9B 0.91(2)
O8 D8A 0.8701
O8 D8B 0.8700
O10 D10A 0.92(2)
O10 D10B 0.92(2)
O11 D11A 0.92(2)
O11 D11B 0.91(2)

loop_
_geom_hbond_atom_site_label_D
_geom_hbond_atom_site_label_H
_geom_hbond_atom_site_label_A
_geom_hbond_distance_DH
_geom_hbond_distance_HA
_geom_hbond_distance_DA
_geom_hbond_angle_DHA
_geom_hbond_site_symmetry_A
_geom_hbond_publ_flag
O7 D7A O10 0.92(2) 1.87(3) 2.764(6) 164(5) 2_566 yes
O7 D7B O9 0.92(2) 2.19(5) 2.999(6) 147(5) 2_566 yes
O9 D9A O3 0.92(2) 2.07(3) 2.985(6) 173(7) . yes
O9 D9B O9 0.91(2) 2.00(2) 2.906(9) 177(8) 2_666 yes
O10 D10A O4 0.92(2) 1.82(3) 2.727(6) 172(8) . yes
O10 D10B O11 0.92(2) 2.00(4) 2.915(6) 170(10) . yes
O11 D11A O6 0.92(2) 1.85(3) 2.747(6) 166(8) 2_566 yes
O11 D11B O11 0.91(2) 2.04(6) 2.905(9) 157(13) 2_557 yes

loop_
_geom_torsion_atom_site_label_1
_geom_torsion_atom_site_label_2
_geom_torsion_atom_site_label_3
_geom_torsion_atom_site_label_4
_geom_torsion
U1 O3 C1 O4 174.8(4)
U1 O3 C1 C2 -5.9(6)
C6 N1 C2 C3 3.2(7)
U1 N1 C2 C3 -171.1(4)
C6 N1 C2 C1 -176.8(4)
U1 N1 C2 C1 8.9(5)
O4 C1 C2 N1 176.6(4)
O3 C1 C2 N1 -2.7(6)
O4 C1 C2 C3 -3.4(7)
O3 C1 C2 C3 177.3(4)
N1 C2 C3 C4 -0.3(7)
C1 C2 C3 C4 179.6(4)
C2 C3 C4 C5 -2.0(7)
C3 C4 C5 C6 1.5(7)
C2 N1 C6 C5 -3.7(7)
U1 N1 C6 C5 170.3(4)
C2 N1 C6 C7 174.0(4)
U1 N1 C6 C7 -11.9(6)
C4 C5 C6 N1 1.4(8)
C4 C5 C6 C7 -176.2(5)
C8 N2 C7 C6 -166.3(4)
C15 N2 C7 C6 74.3(5)
U1 N2 C7 C6 -46.7(5)
N1 C6 C7 N2 39.3(6)
C5 C6 C7 N2 -142.9(5)
C7 N2 C8 C9 173.0(4)
C15 N2 C8 C9 -67.8(6)
U1 N2 C8 C9 51.5(5)
C13 N3 C9 C10 3.2(7)
U1 N3 C9 C10 -175.9(4)
C13 N3 C9 C8 -172.9(4)
U1 N3 C9 C8 8.0(6)
N2 C8 C9 N3 -40.8(6)
N2 C8 C9 C10 143.2(5)
N3 C9 C10 C11 -2.6(8)
C8 C9 C10 C11 173.2(5)
C9 C10 C11 C12 -0.1(8)
C10 C11 C12 C13 2.0(8)
C9 N3 C13 C12 -1.2(7)
U1 N3 C13 C12 177.9(4)
C9 N3 C13 C14 177.0(4)
U1 N3 C13 C14 -3.9(5)
C11 C12 C13 N3 -1.4(8)
C11 C12 C13 C14 -179.5(5)
U1 O5 C14 O6 -173.6(4)
U1 O5 C14 C13 6.1(6)
N3 C13 C14 O6 178.9(4)
C12 C13 C14 O6 -2.9(7)
N3 C13 C14 O5 -0.9(6)
C12 C13 C14 O5 177.4(5)
C7 N2 C15 C16 67.6(6)
C8 N2 C15 C16 -49.7(6)
U1 N2 C15 C16 -169.3(4)
